data_2220827
loop_
_publ_author_name
'Kia, Reza'
'Fun, Hoong-Kun'
'Kargar, Hadi'

_publ_section_title
'[<i>N</i>,<i>N</i>'-Bis(4-chlorobenzylidene)-2,2-dimethylpropane-1,3-diamine-\k^2^<i>N,N</i>']iodidocopper(I)'
_journal_coeditor_code HK2609
_journal_issue 2
_journal_name_full 'Acta Crystallographica Section E'
_journal_page_first m197
_journal_paper_doi 10.1107/S160053680900107X
_journal_volume 65
_journal_year 2009
_chemical_formula_iupac '[Cu I (C19 H20 Cl2 N2)]'
_chemical_formula_moiety 'C19 H20 Cl2 Cu I N2'
_chemical_formula_sum 'C19 H20 Cl2 Cu I N2'
_chemical_formula_weight 537.71
_chemical_name_systematic
'[<i>N</i>,<i>N</i>'-Bis(4-chlorobenzylidene)-2,2-dimethylpropane-1,3-diamine-\k^2^<i>N</i>,<i>N</i>']iodidocopper(I)'
_space_group_IT_number 12
_symmetry_cell_setting monoclinic
_symmetry_space_group_name_Hall '-C 2y'
_symmetry_space_group_name_H-M 'C 1 2/m 1'
_atom_sites_solution_hydrogens geom
_atom_sites_solution_primary direct
_atom_sites_solution_secondary difmap
_audit_creation_method SHELXL-97
_cell_angle_alpha 90.00
_cell_angle_beta 92.2490(10)
_cell_angle_gamma 90.00
_cell_formula_units_Z 4
_cell_length_a 16.27700(10)
_cell_length_b 12.29830(10)
_cell_length_c 10.62550(10)
_cell_measurement_reflns_used 9801
_cell_measurement_temperature 296(2)
_cell_measurement_theta_max 35.71
_cell_measurement_theta_min 2.50
_cell_volume 2125.37(3)
_computing_cell_refinement 'SAINT (Bruker, 2005)'
_computing_data_collection 'APEX2 (Bruker, 2005)'
_computing_data_reduction 'SAINT (Bruker, 2005)'
_computing_molecular_graphics 'SHELXTL (Sheldrick, 2008)'
_computing_publication_material
;
SHELXTL (Sheldrick, 2008) and PLATON (Spek, 2003)
;
_computing_structure_refinement 'SHELXTL (Sheldrick, 2008)'
_computing_structure_solution 'SHELXTL (Sheldrick, 2008)'
_diffrn_ambient_temperature 296(2)
_diffrn_measured_fraction_theta_full 0.999
_diffrn_measured_fraction_theta_max 0.999
_diffrn_measurement_device_type
;
Bruker SMART APEXII CCD area-detector diffractometer
;
_diffrn_measurement_method '\f and \w scans'
_diffrn_radiation_monochromator graphite
_diffrn_radiation_source 'fine-focus sealed tube'
_diffrn_radiation_type MoK\a
_diffrn_radiation_wavelength 0.71073
_diffrn_reflns_av_R_equivalents 0.0255
_diffrn_reflns_av_sigmaI/netI 0.0116
_diffrn_reflns_limit_h_max 26
_diffrn_reflns_limit_h_min -26
_diffrn_reflns_limit_k_max 19
_diffrn_reflns_limit_k_min -19
_diffrn_reflns_limit_l_max 17
_diffrn_reflns_limit_l_min -17
_diffrn_reflns_number 39802
_diffrn_reflns_theta_full 35.00
_diffrn_reflns_theta_max 35.00
_diffrn_reflns_theta_min 1.92
_diffrn_standards_number 0
_exptl_absorpt_coefficient_mu 2.736
_exptl_absorpt_correction_T_max 0.4628
_exptl_absorpt_correction_T_min 0.3344
_exptl_absorpt_correction_type multi-scan
_exptl_absorpt_process_details '(<i>SADABS</i>; Bruker, 2005)'
_exptl_crystal_colour yellow
_exptl_crystal_density_diffrn 1.674
_exptl_crystal_density_method 'not measured'
_exptl_crystal_description block
_exptl_crystal_F_000 1056
_exptl_crystal_size_max 0.44
_exptl_crystal_size_mid 0.31
_exptl_crystal_size_min 0.28
_refine_diff_density_max 0.744
_refine_diff_density_min -0.550
_refine_ls_extinction_coef 0.00458(18)
_refine_ls_extinction_expression Fc^*^=kFc[1+0.001xFc^2^\l^3^/sin(2\q)]^-1/4^
_refine_ls_extinction_method SHELXL
_refine_ls_goodness_of_fit_ref 1.022
_refine_ls_hydrogen_treatment constr
_refine_ls_matrix_type full
_refine_ls_number_parameters 122
_refine_ls_number_reflns 4869
_refine_ls_number_restraints 0
_refine_ls_restrained_S_all 1.022
_refine_ls_R_factor_all 0.0300
_refine_ls_R_factor_gt 0.0239
_refine_ls_shift/su_max 0.000
_refine_ls_shift/su_mean 0.000
_refine_ls_structure_factor_coef Fsqd
_refine_ls_weighting_details 'calc w=1/[\s^2^(Fo^2^)+(0.0310P)^2^+1.3061P] where P=(Fo^2^+2Fc^2^)/3'
_refine_ls_weighting_scheme calc
_refine_ls_wR_factor_gt 0.0627
_refine_ls_wR_factor_ref 0.0669
_reflns_number_gt 4157
_reflns_number_total 4869
_reflns_threshold_expression I>2\s(I)
_cod_data_source_file hk2609.cif
_cod_data_source_block I
_cod_depositor_comments
;
The following automatic conversions were performed:
'_symmetry_cell_setting' value 'Monoclinic' changed to 'monoclinic'
according to '/home/saulius/struct/CIF-dictionaries/cif_core.dic'
dictionary named 'cif_core.dic' version 2.4.1 from 2010-06-29.

Automatic conversion script
Id: cif_fix_enum 1527 2010-12-29 10:47:43Z saulius 

The following automatic conversions were performed:

'_symmetry_cell_setting' value 'Monoclinic' changed to 'monoclinic'
according to /home/saulius/struct/CIF-dictionaries/cif_core.dic
dictionary named 'cif_core.dic' version 2.4.1 from 2010-06-29.

Automatic conversion script
Id: cif_fix_values 1715 2011-07-08 13:25:40Z adriana 
;
_cod_original_sg_symbol_H-M 'C 2/m'
_cod_database_code 2220827
_cod_database_fobs_code 2220827

loop_
_symmetry_equiv_pos_as_xyz
'x, y, z'
'-x, y, -z'
'x+1/2, y+1/2, z'
'-x+1/2, y+1/2, -z'
'-x, -y, -z'
'x, -y, z'
'-x+1/2, -y+1/2, -z'
'x+1/2, -y+1/2, z'

loop_
_atom_site_type_symbol
_atom_site_label
_atom_site_fract_x
_atom_site_fract_y
_atom_site_fract_z
_atom_site_U_iso_or_equiv
_atom_site_adp_type
_atom_site_calc_flag
_atom_site_refinement_flags
_atom_site_occupancy
_atom_site_disorder_assembly
_atom_site_disorder_group
I I1 0.116357(8) 0.0000 0.351624(13) 0.04474(5) Uani d S 1 . .
Cu Cu1 0.250035(16) 0.0000 0.46811(2) 0.04325(7) Uani d S 1 . .
Cl Cl1 0.38586(4) 0.32893(7) -0.03450(5) 0.0900(2) Uani d . 1 . .
N N1 0.31811(7) 0.11994(10) 0.54747(11) 0.0410(2) Uani d . 1 . .
C C1 0.32263(11) 0.17020(14) 0.27282(15) 0.0515(4) Uani d . 1 . .
H H1A 0.2889 0.1119 0.2920 0.062 Uiso calc R 1 . .
C C2 0.32963(11) 0.20089(16) 0.14902(16) 0.0567(4) Uani d . 1 . .
H H2A 0.3009 0.1637 0.0851 0.068 Uiso calc R 1 . .
C C3 0.37946(11) 0.28682(17) 0.12088(16) 0.0545(4) Uani d . 1 . .
C C4 0.42404(12) 0.34113(16) 0.21435(18) 0.0603(4) Uani d . 1 . .
H H4A 0.4593 0.3974 0.1940 0.072 Uiso calc R 1 . .
C C5 0.41577(11) 0.31124(14) 0.33842(16) 0.0519(3) Uani d . 1 . .
H H5A 0.4444 0.3493 0.4017 0.062 Uiso calc R 1 . .
C C6 0.36540(9) 0.22526(11) 0.37029(13) 0.0411(3) Uani d . 1 . .
C C7 0.35971(9) 0.19805(12) 0.50364(14) 0.0440(3) Uani d . 1 . .
H H7A 0.3889 0.2415 0.5614 0.053 Uiso calc R 1 . .
C C8 0.32286(11) 0.10423(13) 0.68508(14) 0.0486(3) Uani d . 1 . .
H H8A 0.2675 0.1019 0.7156 0.058 Uiso calc R 1 . .
H H8B 0.3505 0.1664 0.7237 0.058 Uiso calc R 1 . .
C C9 0.36849(14) 0.0000 0.72732(19) 0.0456(4) Uani d S 1 . .
C C10 0.45648(16) 0.0000 0.6822(3) 0.0618(6) Uani d S 1 . .
H H10A 0.4554 0.0000 0.5918 0.093 Uiso d SR 1 . .
H H10B 0.4847 -0.0637 0.7132 0.093 Uiso d R 1 . .
C C11 0.3698(2) 0.0000 0.8725(2) 0.0717(8) Uani d S 1 . .
H H11A 0.3144 0.0000 0.9003 0.108 Uiso d SR 1 . .
H H11B 0.3978 0.0637 0.9038 0.108 Uiso d R 1 . .

loop_
_atom_site_aniso_label
_atom_site_aniso_U_11
_atom_site_aniso_U_22
_atom_site_aniso_U_33
_atom_site_aniso_U_12
_atom_site_aniso_U_13
_atom_site_aniso_U_23
I1 0.03731(7) 0.05062(8) 0.04559(8) 0.000 -0.00706(5) 0.000
Cu1 0.03802(12) 0.05125(14) 0.04003(12) 0.000 -0.00415(9) 0.000
Cl1 0.0925(4) 0.1280(6) 0.0491(2) -0.0450(4) -0.0017(2) 0.0181(3)
N1 0.0443(6) 0.0406(5) 0.0381(5) 0.0015(4) -0.0004(4) -0.0020(4)
C1 0.0583(9) 0.0507(8) 0.0454(7) -0.0190(7) 0.0027(6) -0.0049(6)
C2 0.0583(9) 0.0682(10) 0.0433(7) -0.0221(8) 0.0003(6) -0.0066(7)
C3 0.0507(8) 0.0683(10) 0.0444(7) -0.0135(7) 0.0022(6) 0.0042(7)
C4 0.0625(10) 0.0636(10) 0.0548(9) -0.0268(8) 0.0007(7) 0.0043(8)
C5 0.0539(8) 0.0520(8) 0.0492(8) -0.0170(7) -0.0044(6) -0.0023(6)
C6 0.0416(6) 0.0381(6) 0.0435(6) -0.0026(5) -0.0005(5) -0.0035(5)
C7 0.0496(7) 0.0396(6) 0.0425(6) -0.0034(5) -0.0019(5) -0.0060(5)
C8 0.0578(8) 0.0509(8) 0.0372(6) 0.0027(6) 0.0037(6) -0.0045(6)
C9 0.0502(11) 0.0543(11) 0.0320(8) 0.000 0.0000(7) 0.000
C10 0.0463(12) 0.0775(17) 0.0611(14) 0.000 -0.0050(10) 0.000
C11 0.102(2) 0.0794(19) 0.0336(10) 0.000 -0.0029(12) 0.000

loop_
_atom_type_symbol
_atom_type_description
_atom_type_scat_dispersion_real
_atom_type_scat_dispersion_imag
_atom_type_scat_source
C C 0.0033 0.0016 'International Tables Vol C Tables 4.2.6.8 and 6.1.1.4'
H H 0.0000 0.0000 'International Tables Vol C Tables 4.2.6.8 and 6.1.1.4'
Cl Cl 0.1484 0.1585 'International Tables Vol C Tables 4.2.6.8 and 6.1.1.4'
Cu Cu 0.3201 1.2651 'International Tables Vol C Tables 4.2.6.8 and 6.1.1.4'
I I -0.4742 1.8119 'International Tables Vol C Tables 4.2.6.8 and 6.1.1.4'
N N 0.0061 0.0033 'International Tables Vol C Tables 4.2.6.8 and 6.1.1.4'

loop_
_geom_angle_atom_site_label_1
_geom_angle_atom_site_label_2
_geom_angle_atom_site_label_3
_geom_angle_site_symmetry_1
_geom_angle_site_symmetry_3
_geom_angle
_geom_angle_publ_flag
N1 Cu1 N1 . 6 94.40(7) ?
N1 Cu1 I1 . . 132.30(3) ?
N1 Cu1 I1 6 . 132.30(3) ?
C7 N1 C8 . . 116.98(13) ?
C7 N1 Cu1 . . 133.79(10) ?
C8 N1 Cu1 . . 109.06(10) ?
C2 C1 C6 . . 121.10(14) ?
C2 C1 H1A . . 119.4 ?
C6 C1 H1A . . 119.4 ?
C3 C2 C1 . . 119.40(15) ?
C3 C2 H2A . . 120.3 ?
C1 C2 H2A . . 120.3 ?
C2 C3 C4 . . 120.98(16) ?
C2 C3 Cl1 . . 119.64(13) ?
C4 C3 Cl1 . . 119.38(13) ?
C3 C4 C5 . . 119.38(15) ?
C3 C4 H4A . . 120.3 ?
C5 C4 H4A . . 120.3 ?
C4 C5 C6 . . 121.10(14) ?
C4 C5 H5A . . 119.5 ?
C6 C5 H5A . . 119.5 ?
C5 C6 C1 . . 118.00(14) ?
C5 C6 C7 . . 118.11(13) ?
C1 C6 C7 . . 123.89(13) ?
N1 C7 C6 . . 125.56(13) ?
N1 C7 H7A . . 117.2 ?
C6 C7 H7A . . 117.2 ?
N1 C8 C9 . . 113.84(13) ?
N1 C8 H8A . . 108.8 ?
C9 C8 H8A . . 108.8 ?
N1 C8 H8B . . 108.8 ?
C9 C8 H8B . . 108.8 ?
H8A C8 H8B . . 107.7 ?
C10 C9 C8 . 6 110.85(12) ?
C10 C9 C8 . . 110.85(12) ?
C8 C9 C8 6 . 112.74(19) ?
C10 C9 C11 . . 109.8(2) ?
C8 C9 C11 6 . 106.21(13) ?
C8 C9 C11 . . 106.21(13) ?
C9 C10 H10A . . 109.5 ?
C9 C10 H10B . . 109.5 ?
H10A C10 H10B . . 109.5 ?
C9 C11 H11A . . 109.4 ?
C9 C11 H11B . . 109.5 ?
H11A C11 H11B . . 109.5 ?

loop_
_geom_bond_atom_site_label_1
_geom_bond_atom_site_label_2
_geom_bond_site_symmetry_2
_geom_bond_distance
_geom_bond_publ_flag
I1 Cu1 . 2.4607(3) ?
Cu1 N1 . 2.0104(12) ?
Cu1 N1 6 2.0104(12) ?
Cl1 C3 . 1.7373(17) ?
N1 C7 . 1.2739(19) ?
N1 C8 . 1.4739(18) ?
C1 C2 . 1.378(2) ?
C1 C6 . 1.3998(19) ?
C1 H1A . 0.9300 ?
C2 C3 . 1.372(2) ?
C2 H2A . 0.9300 ?
C3 C4 . 1.379(2) ?
C4 C5 . 1.380(2) ?
C4 H4A . 0.9300 ?
C5 C6 . 1.388(2) ?
C5 H5A . 0.9300 ?
C6 C7 . 1.462(2) ?
C7 H7A . 0.9300 ?
C8 C9 . 1.540(2) ?
C8 H8A . 0.9700 ?
C8 H8B . 0.9700 ?
C9 C10 . 1.528(3) ?
C9 C8 6 1.540(2) ?
C9 C11 . 1.542(3) ?
C10 H10A . 0.9600 ?
C10 H10B . 0.9601 ?
C11 H11A . 0.9600 ?
C11 H11B . 0.9600 ?

loop_
_geom_hbond_atom_site_label_D
_geom_hbond_atom_site_label_H
_geom_hbond_atom_site_label_A
_geom_hbond_site_symmetry_A
_geom_hbond_distance_DH
_geom_hbond_distance_HA
_geom_hbond_distance_DA
_geom_hbond_angle_DHA
_geom_hbond_publ_flag
C8 H8A Cg1 7_556 0.97 2.92 3.7220(19) 141 y
